data_4313487
loop_
_publ_author_name
'Wen-Feng Liaw'
'Wen-Ting Tsai'
'Hung-Bin Gau'
'Chien-Ming Lee'
'Shin-Yuan Chou'
'Wen-Yuan Chen'
'Gene-Hsiang Lee'

_publ_section_title
;
 Dinuclear Iron(II)-Cyanocarbonyl Complexes Linked by Two/Three Bridging
 Ethylthiolates: Relevance to the Active Site of [Fe] Hydrogenases
;
_journal_name_full 'Inorganic Chemistry'
_journal_page_first 2783
_journal_page_last 2788
_journal_paper_doi 10.1021/ic0261225
_journal_volume 42
_journal_year 2003
_chemical_formula_sum 'C92 H90 Fe2 N6 O8 P4 S2'
_chemical_formula_weight 1707.40
_chemical_name_systematic
;
  ?
;
_space_group_IT_number 14
_symmetry_cell_setting monoclinic
_symmetry_space_group_name_Hall '-P 2yn'
_symmetry_space_group_name_H-M 'P 1 21/n 1'
_atom_sites_solution_hydrogens geom
_atom_sites_solution_primary direct
_atom_sites_solution_secondary difmap
_audit_creation_method SHELXL-97
_cell_angle_alpha 90.00
_cell_angle_beta 95.903(2)
_cell_angle_gamma 90.00
_cell_formula_units_Z 2
_cell_length_a 10.7955(8)
_cell_length_b 12.2741(8)
_cell_length_c 32.795(2)
_cell_measurement_reflns_used 2893
_cell_measurement_temperature 150(1)
_cell_measurement_theta_max 25.00
_cell_measurement_theta_min 1.25
_cell_volume 4322.5(5)
_computing_cell_refinement 'Bruker SAINT'
_computing_data_collection 'Bruker SMART'
_computing_data_reduction 'Bruker SAINT'
_computing_molecular_graphics 'Bruker SHELXTL'
_computing_publication_material 'Bruker SHELXTL'
_computing_structure_refinement 'SHELXL-97 (Sheldrick, 1997)'
_computing_structure_solution 'SHELXS-97 (Sheldrick, 1990)'
_diffrn_ambient_temperature 150(1)
_diffrn_measured_fraction_theta_full 1.000
_diffrn_measured_fraction_theta_max 1.000
_diffrn_measurement_device_type 'Bruker SMART CCD area detector'
_diffrn_measurement_method 'phi and omega scans'
_diffrn_radiation_monochromator graphite
_diffrn_radiation_source 'fine-focus sealed tube'
_diffrn_radiation_type MoK\a
_diffrn_radiation_wavelength 0.71073
_diffrn_reflns_av_R_equivalents 0.1317
_diffrn_reflns_av_sigmaI/netI 0.1551
_diffrn_reflns_limit_h_max 12
_diffrn_reflns_limit_h_min -12
_diffrn_reflns_limit_k_max 14
_diffrn_reflns_limit_k_min -14
_diffrn_reflns_limit_l_max 37
_diffrn_reflns_limit_l_min -38
_diffrn_reflns_number 29608
_diffrn_reflns_theta_full 25.00
_diffrn_reflns_theta_max 25.00
_diffrn_reflns_theta_min 1.25
_diffrn_standards_decay_% 0
_exptl_absorpt_coefficient_mu 0.517
_exptl_absorpt_correction_T_max 0.9280
_exptl_absorpt_correction_T_min 0.8297
_exptl_absorpt_correction_type 'empirical used sadabs'
_exptl_crystal_colour yellow
_exptl_crystal_density_diffrn 1.312
_exptl_crystal_density_meas ?
_exptl_crystal_density_method 'not measured'
_exptl_crystal_description plate
_exptl_crystal_F_000 1784
_exptl_crystal_size_max 0.10
_exptl_crystal_size_mid 0.10
_exptl_crystal_size_min 0.06
_refine_diff_density_max 1.048
_refine_diff_density_min -0.486
_refine_diff_density_rms 0.085
_refine_ls_extinction_method none
_refine_ls_goodness_of_fit_ref 1.011
_refine_ls_hydrogen_treatment mixed
_refine_ls_matrix_type full
_refine_ls_number_parameters 495
_refine_ls_number_reflns 7620
_refine_ls_number_restraints 2
_refine_ls_restrained_S_all 1.011
_refine_ls_R_factor_all 0.1460
_refine_ls_R_factor_gt 0.0599
_refine_ls_shift/su_max 0.012
_refine_ls_shift/su_mean 0.000
_refine_ls_structure_factor_coef Fsqd
_refine_ls_weighting_details 'calc w=1/[\s^2^(Fo^2^)+(0.0465P)^2^+0.0000P] where P=(Fo^2^+2Fc^2^)/3'
_refine_ls_weighting_scheme calc
_refine_ls_wR_factor_gt 0.1142
_refine_ls_wR_factor_ref 0.1376
_reflns_number_gt 3733
_reflns_number_total 7620
_reflns_threshold_expression >2sigma(I)
_cod_data_source_file ic0261225si20030213_075732_3.cif
_cod_data_source_block ic7761
_cod_depositor_comments
;
The following automatic conversions were performed:

'_symmetry_cell_setting' value 'Monoclinic' changed to 'monoclinic'
according to the built-in table from CIF Core dictionary named
'cif_core.dic' version 2.4.1 from 2010-06-29.

Automatic conversion script
Id: cif_fix_values 1646 2011-03-28 12:23:43Z adriana 

The following automatic conversions were performed:

'_exptl_crystal_density_meas' value 'not_measured' was changed to '?'
- the value is perceived as not measured.

Automatic conversion script
Id: cif_fix_values 3008 2015-01-20 13:52:24Z robertas 
;
_cod_database_code 4313487

loop_
_symmetry_equiv_pos_as_xyz
'x, y, z'
'-x+1/2, y+1/2, -z+1/2'
'-x, -y, -z'
'x-1/2, -y-1/2, z-1/2'

loop_
_atom_site_label
_atom_site_type_symbol
_atom_site_fract_x
_atom_site_fract_y
_atom_site_fract_z
_atom_site_U_iso_or_equiv
_atom_site_adp_type
_atom_site_occupancy
_atom_site_symmetry_multiplicity
_atom_site_calc_flag
_atom_site_refinement_flags
_atom_site_disorder_assembly
_atom_site_disorder_group
Fe1 Fe 0.59084(7) 0.88163(6) 0.50607(2) 0.0271(2) Uani 1 1 d . . .
S1 S 0.38438(12) 0.93116(11) 0.48479(4) 0.0266(4) Uani 1 1 d . . .
C1 C 0.5480(5) 0.7435(5) 0.50027(18) 0.0366(16) Uani 1 1 d . . .
C2 C 0.7503(6) 0.8530(5) 0.52118(17) 0.0387(16) Uani 1 1 d . . .
C3 C 0.6275(5) 0.8870(4) 0.44992(17) 0.0259(13) Uani 1 1 d . . .
C4 C 0.5651(5) 0.8760(5) 0.56326(17) 0.0283(13) Uani 1 1 d . . .
C5 C 0.2878(4) 0.8743(5) 0.52206(16) 0.0326(14) Uani 1 1 d . . .
H5A H 0.2892 0.7938 0.5201 0.039 Uiso 1 1 calc R . .
H5B H 0.3240 0.8947 0.5500 0.039 Uiso 1 1 calc R . .
C6 C 0.1528(5) 0.9132(5) 0.51588(19) 0.0478(18) Uani 1 1 d . . .
H6A H 0.1061 0.8810 0.5370 0.072 Uiso 1 1 calc R . .
H6B H 0.1152 0.8907 0.4887 0.072 Uiso 1 1 calc R . .
H6C H 0.1505 0.9928 0.5180 0.072 Uiso 1 1 calc R . .
O1 O 0.5189(4) 0.6533(4) 0.49750(15) 0.0610(14) Uani 1 1 d . . .
O2 O 0.8517(4) 0.8311(4) 0.53181(13) 0.0587(14) Uani 1 1 d . . .
N1 N 0.6569(4) 0.8852(4) 0.41738(15) 0.0340(12) Uani 1 1 d . . .
N2 N 0.5582(4) 0.8657(4) 0.59796(15) 0.0367(12) Uani 1 1 d . . .
P1 P 0.51089(12) 0.63763(11) 0.28026(4) 0.0208(3) Uani 1 1 d . . .
P2 P 0.76630(12) 0.62920(11) 0.32098(4) 0.0207(3) Uani 1 1 d . . .
N3 N 0.6539(3) 0.6688(3) 0.29004(12) 0.0219(11) Uani 1 1 d . . .
C7 C 0.4128(4) 0.7209(4) 0.30879(16) 0.0214(13) Uani 1 1 d . . .
C8 C 0.4661(5) 0.7896(4) 0.33926(17) 0.0260(14) Uani 1 1 d . . .
H8A H 0.5541 0.7931 0.3447 0.031 Uiso 1 1 calc R . .
C9 C 0.3919(5) 0.8530(4) 0.36170(17) 0.0319(14) Uani 1 1 d . . .
H9A H 0.4292 0.8999 0.3825 0.038 Uiso 1 1 calc R . .
C10 C 0.2639(5) 0.8486(4) 0.35402(18) 0.0343(15) Uani 1 1 d . . .
H10A H 0.2132 0.8926 0.3694 0.041 Uiso 1 1 calc R . .
C11 C 0.2093(5) 0.7795(5) 0.32358(18) 0.0364(16) Uani 1 1 d . . .
H11A H 0.1212 0.7757 0.3184 0.044 Uiso 1 1 calc R . .
C12 C 0.2829(5) 0.7165(4) 0.30095(17) 0.0288(14) Uani 1 1 d . . .
H12A H 0.2455 0.6701 0.2800 0.035 Uiso 1 1 calc R . .
C13 C 0.4768(4) 0.4969(4) 0.29056(16) 0.0203(13) Uani 1 1 d . . .
C14 C 0.4233(4) 0.4642(4) 0.32552(17) 0.0262(14) Uani 1 1 d . . .
H14A H 0.3962 0.5172 0.3438 0.031 Uiso 1 1 calc R . .
C15 C 0.4096(5) 0.3549(4) 0.33357(18) 0.0321(15) Uani 1 1 d . . .
H15A H 0.3718 0.3331 0.3572 0.039 Uiso 1 1 calc R . .
C16 C 0.4504(5) 0.2770(5) 0.30776(19) 0.0347(15) Uani 1 1 d . . .
H16A H 0.4431 0.2019 0.3141 0.042 Uiso 1 1 calc R . .
C17 C 0.5019(5) 0.3079(4) 0.27256(19) 0.0347(16) Uani 1 1 d . . .
H17A H 0.5272 0.2546 0.2541 0.042 Uiso 1 1 calc R . .
C18 C 0.5159(5) 0.4177(4) 0.26470(18) 0.0320(15) Uani 1 1 d . . .
H18A H 0.5532 0.4392 0.2410 0.038 Uiso 1 1 calc R . .
C19 C 0.4668(4) 0.6567(4) 0.22614(15) 0.0207(13) Uani 1 1 d . . .
C20 C 0.3575(5) 0.6116(4) 0.20710(17) 0.0296(14) Uani 1 1 d . . .
H20A H 0.3070 0.5681 0.2227 0.036 Uiso 1 1 calc R . .
C21 C 0.3209(5) 0.6289(5) 0.16613(17) 0.0332(14) Uani 1 1 d . . .
H21A H 0.2450 0.5989 0.1538 0.040 Uiso 1 1 calc R . .
C22 C 0.3953(6) 0.6899(5) 0.14324(18) 0.0367(16) Uani 1 1 d . . .
H22A H 0.3707 0.7020 0.1150 0.044 Uiso 1 1 calc R . .
C23 C 0.5053(6) 0.7335(5) 0.16121(18) 0.0402(16) Uani 1 1 d . . .
H23A H 0.5568 0.7749 0.1452 0.048 Uiso 1 1 calc R . .
C24 C 0.5410(5) 0.7171(4) 0.20251(17) 0.0311(15) Uani 1 1 d . . .
H24A H 0.6169 0.7475 0.2147 0.037 Uiso 1 1 calc R . .
C25 C 0.8824(4) 0.5622(4) 0.29343(17) 0.0218(13) Uani 1 1 d . . .
C26 C 0.8600(5) 0.5489(4) 0.25136(18) 0.0305(14) Uani 1 1 d . . .
H26A H 0.7835 0.5728 0.2373 0.037 Uiso 1 1 calc R . .
C27 C 0.9508(5) 0.5000(4) 0.22970(19) 0.0373(16) Uani 1 1 d . . .
H27A H 0.9369 0.4904 0.2008 0.045 Uiso 1 1 calc R . .
C28 C 1.0612(5) 0.4659(5) 0.2512(2) 0.0420(18) Uani 1 1 d . . .
H28A H 1.1234 0.4331 0.2368 0.050 Uiso 1 1 calc R . .
C29 C 1.0830(5) 0.4788(5) 0.2933(2) 0.0414(17) Uani 1 1 d . . .
H29A H 1.1584 0.4534 0.3077 0.050 Uiso 1 1 calc R . .
C30 C 0.9939(5) 0.5287(4) 0.31404(18) 0.0321(14) Uani 1 1 d . . .
H30A H 1.0093 0.5403 0.3428 0.039 Uiso 1 1 calc R . .
C31 C 0.8414(4) 0.7441(4) 0.34699(16) 0.0228(13) Uani 1 1 d . . .
C32 C 0.8284(4) 0.8466(4) 0.32904(17) 0.0277(14) Uani 1 1 d . . .
H32A H 0.7783 0.8559 0.3037 0.033 Uiso 1 1 calc R . .
C33 C 0.8887(5) 0.9350(5) 0.34819(19) 0.0356(15) Uani 1 1 d . . .
H33A H 0.8813 1.0048 0.3357 0.043 Uiso 1 1 calc R . .
C34 C 0.9598(5) 0.9222(5) 0.3855(2) 0.0399(17) Uani 1 1 d . . .
H34A H 1.0003 0.9832 0.3988 0.048 Uiso 1 1 calc R . .
C35 C 0.9713(5) 0.8225(5) 0.40295(19) 0.0427(17) Uani 1 1 d . . .
H35A H 1.0201 0.8141 0.4286 0.051 Uiso 1 1 calc R . .
C36 C 0.9137(5) 0.7332(4) 0.38429(17) 0.0303(14) Uani 1 1 d . . .
H36A H 0.9234 0.6636 0.3969 0.036 Uiso 1 1 calc R . .
C37 C 0.7259(4) 0.5359(4) 0.35979(16) 0.0211(13) Uani 1 1 d . . .
C38 C 0.6727(5) 0.5735(5) 0.39411(17) 0.0324(14) Uani 1 1 d . . .
H38A H 0.6642 0.6495 0.3985 0.039 Uiso 1 1 calc R . .
C39 C 0.6322(6) 0.4997(5) 0.42174(18) 0.0418(17) Uani 1 1 d . . .
H39A H 0.5954 0.5253 0.4450 0.050 Uiso 1 1 calc R . .
C40 C 0.6448(6) 0.3896(5) 0.41577(19) 0.0457(17) Uani 1 1 d . . .
H40A H 0.6161 0.3398 0.4349 0.055 Uiso 1 1 calc R . .
C41 C 0.6981(5) 0.3513(5) 0.38265(18) 0.0359(15) Uani 1 1 d . . .
H41A H 0.7078 0.2751 0.3790 0.043 Uiso 1 1 calc R . .
C42 C 0.7383(5) 0.4236(5) 0.35429(17) 0.0302(14) Uani 1 1 d . . .
H42A H 0.7744 0.3968 0.3310 0.036 Uiso 1 1 calc R . .
O3 O 0.3402(4) 0.9232(4) 0.63751(15) 0.0546(13) Uani 1 1 d D . .
H3A H 0.324(6) 0.978(4) 0.6206(17) 0.082 Uiso 1 1 d D . .
H3B H 0.407(4) 0.906(5) 0.626(2) 0.082 Uiso 1 1 d D . .
O4 O 0.1987(13) 0.5847(12) 0.4631(5) 0.307(7) Uiso 1 1 d . . .
C44 C 0.1982(13) 0.4751(12) 0.4128(5) 0.197(6) Uiso 1 1 d . . .
H44A H 0.2552 0.4223 0.4278 0.237 Uiso 1 1 calc R . .
H44B H 0.1931 0.4577 0.3832 0.237 Uiso 1 1 calc R . .
C45 C 0.0699(15) 0.4680(13) 0.4277(5) 0.222(7) Uiso 1 1 d . . .
H45A H 0.0166 0.5317 0.4196 0.266 Uiso 1 1 calc R . .
H45B H 0.0258 0.3993 0.4198 0.266 Uiso 1 1 calc R . .
C43 C 0.2406(15) 0.5763(13) 0.4193(5) 0.230(7) Uiso 1 1 d . . .
H43A H 0.1983 0.6299 0.4001 0.276 Uiso 1 1 calc R . .
H43B H 0.3320 0.5818 0.4191 0.276 Uiso 1 1 calc R . .
C46 C 0.121(2) 0.4703(19) 0.4705(7) 0.350(12) Uiso 1 1 d . . .
H46A H 0.1757 0.4076 0.4785 0.421 Uiso 1 1 calc R . .
H46B H 0.0567 0.4791 0.4897 0.421 Uiso 1 1 calc R . .

loop_
_atom_site_aniso_label
_atom_site_aniso_U_11
_atom_site_aniso_U_22
_atom_site_aniso_U_33
_atom_site_aniso_U_23
_atom_site_aniso_U_13
_atom_site_aniso_U_12
Fe1 0.0235(4) 0.0317(5) 0.0259(5) 0.0002(4) 0.0013(4) 0.0023(4)
S1 0.0227(8) 0.0325(8) 0.0244(8) -0.0023(7) 0.0008(6) -0.0020(7)
C1 0.042(4) 0.038(4) 0.032(4) 0.002(3) 0.011(3) 0.008(3)
C2 0.034(4) 0.048(4) 0.034(4) 0.006(3) 0.006(3) 0.003(3)
C3 0.021(3) 0.027(3) 0.028(4) -0.005(3) -0.003(3) -0.002(3)
C4 0.023(3) 0.035(3) 0.026(4) -0.004(3) -0.004(3) 0.000(3)
C5 0.026(3) 0.036(3) 0.035(4) 0.000(3) 0.003(3) -0.007(3)
C6 0.025(3) 0.071(5) 0.049(4) -0.004(4) 0.007(3) -0.008(3)
O1 0.075(3) 0.035(3) 0.077(4) -0.008(3) 0.028(3) -0.008(3)
O2 0.032(3) 0.083(4) 0.060(3) 0.024(3) 0.001(2) 0.014(2)
N1 0.029(3) 0.042(3) 0.031(3) -0.005(3) 0.005(2) -0.003(2)
N2 0.032(3) 0.046(3) 0.030(3) 0.002(3) -0.004(2) 0.003(3)
P1 0.0164(7) 0.0210(8) 0.0246(8) 0.0003(7) 0.0000(6) 0.0001(6)
P2 0.0165(7) 0.0212(8) 0.0242(8) -0.0003(7) 0.0006(6) 0.0007(7)
N3 0.018(2) 0.020(2) 0.026(3) 0.004(2) -0.002(2) 0.0002(19)
C7 0.016(3) 0.019(3) 0.029(3) 0.005(3) 0.002(3) 0.003(2)
C8 0.015(3) 0.025(3) 0.038(4) -0.003(3) 0.001(3) -0.003(3)
C9 0.028(3) 0.034(4) 0.033(4) -0.006(3) 0.001(3) 0.000(3)
C10 0.030(3) 0.031(4) 0.043(4) -0.006(3) 0.008(3) 0.005(3)
C11 0.016(3) 0.039(4) 0.055(4) -0.005(3) 0.005(3) 0.004(3)
C12 0.025(3) 0.026(3) 0.034(4) -0.004(3) 0.002(3) -0.003(3)
C13 0.014(3) 0.018(3) 0.027(3) -0.001(3) -0.003(2) 0.000(2)
C14 0.021(3) 0.028(3) 0.029(4) 0.001(3) 0.001(3) 0.003(3)
C15 0.022(3) 0.030(4) 0.045(4) 0.010(3) 0.004(3) -0.008(3)
C16 0.035(4) 0.020(3) 0.048(4) 0.005(3) -0.007(3) -0.006(3)
C17 0.042(4) 0.015(3) 0.046(4) -0.010(3) -0.005(3) 0.004(3)
C18 0.037(4) 0.027(4) 0.032(4) 0.001(3) 0.006(3) 0.001(3)
C19 0.022(3) 0.013(3) 0.026(3) -0.004(2) -0.001(3) 0.003(2)
C20 0.028(3) 0.026(3) 0.036(4) -0.001(3) 0.003(3) -0.001(3)
C21 0.026(3) 0.037(4) 0.034(4) -0.007(3) -0.010(3) 0.001(3)
C22 0.053(4) 0.031(4) 0.024(4) -0.005(3) -0.006(3) 0.003(3)
C23 0.054(4) 0.037(4) 0.029(4) 0.011(3) 0.001(3) -0.013(3)
C24 0.031(3) 0.026(3) 0.035(4) 0.000(3) -0.001(3) -0.007(3)
C25 0.016(3) 0.020(3) 0.030(3) -0.004(3) 0.002(3) -0.005(2)
C26 0.025(3) 0.020(3) 0.047(4) -0.001(3) 0.006(3) -0.002(3)
C27 0.042(4) 0.026(4) 0.047(4) -0.008(3) 0.020(3) -0.009(3)
C28 0.025(4) 0.027(4) 0.079(6) -0.014(4) 0.029(4) -0.009(3)
C29 0.016(3) 0.038(4) 0.069(5) -0.007(4) 0.003(3) 0.000(3)
C30 0.027(3) 0.032(3) 0.037(4) -0.008(3) -0.001(3) 0.001(3)
C31 0.019(3) 0.024(3) 0.026(3) 0.002(3) 0.004(3) 0.004(2)
C32 0.018(3) 0.035(4) 0.031(3) 0.000(3) 0.006(3) -0.002(3)
C33 0.033(3) 0.023(3) 0.054(4) -0.003(3) 0.019(3) -0.004(3)
C34 0.028(4) 0.048(4) 0.044(4) -0.021(4) 0.008(3) -0.017(3)
C35 0.042(4) 0.043(4) 0.040(4) -0.011(4) -0.007(3) -0.013(3)
C36 0.035(4) 0.024(3) 0.031(4) -0.001(3) -0.002(3) 0.000(3)
C37 0.020(3) 0.021(3) 0.022(3) 0.006(3) -0.004(3) 0.000(2)
C38 0.033(3) 0.030(3) 0.033(4) 0.003(3) 0.001(3) 0.003(3)
C39 0.053(4) 0.046(5) 0.027(4) 0.009(3) 0.006(3) 0.006(3)
C40 0.051(4) 0.050(4) 0.037(4) 0.016(4) 0.009(3) -0.003(4)
C41 0.040(4) 0.023(4) 0.044(4) 0.013(3) 0.002(3) -0.002(3)
C42 0.020(3) 0.037(4) 0.033(4) 0.003(3) -0.003(3) 0.004(3)
O3 0.061(3) 0.052(3) 0.053(3) 0.009(2) 0.020(3) 0.009(3)

loop_
_atom_type_symbol
_atom_type_description
_atom_type_scat_dispersion_real
_atom_type_scat_dispersion_imag
_atom_type_scat_source
C C 0.0033 0.0016 'International Tables Vol C Tables 4.2.6.8 and 6.1.1.4'
H H 0.0000 0.0000 'International Tables Vol C Tables 4.2.6.8 and 6.1.1.4'
N N 0.0061 0.0033 'International Tables Vol C Tables 4.2.6.8 and 6.1.1.4'
O O 0.0106 0.0060 'International Tables Vol C Tables 4.2.6.8 and 6.1.1.4'
P P 0.1023 0.0942 'International Tables Vol C Tables 4.2.6.8 and 6.1.1.4'
S S 0.1246 0.1234 'International Tables Vol C Tables 4.2.6.8 and 6.1.1.4'
Fe Fe 0.3463 0.8444 'International Tables Vol C Tables 4.2.6.8 and 6.1.1.4'

loop_
_geom_angle_atom_site_label_1
_geom_angle_atom_site_label_2
_geom_angle_atom_site_label_3
_geom_angle
_geom_angle_site_symmetry_1
_geom_angle_site_symmetry_3
_geom_angle_publ_flag
C1 Fe1 C2 94.3(3) . . ?
C1 Fe1 C3 90.4(2) . . ?
C2 Fe1 C3 89.1(2) . . ?
C1 Fe1 C4 90.5(3) . . ?
C2 Fe1 C4 87.4(2) . . ?
C3 Fe1 C4 176.4(2) . . ?
C1 Fe1 S1 171.21(19) . 3_676 ?
C2 Fe1 S1 93.7(2) . 3_676 ?
C3 Fe1 S1 93.27(17) . 3_676 ?
C4 Fe1 S1 86.34(18) . 3_676 ?
C1 Fe1 S1 89.22(19) . . ?
C2 Fe1 S1 176.2(2) . . ?
C3 Fe1 S1 89.38(15) . . ?
C4 Fe1 S1 94.07(15) . . ?
S1 Fe1 S1 82.86(5) 3_676 . ?
C5 S1 Fe1 110.93(19) . 3_676 ?
C5 S1 Fe1 107.02(17) . . ?
Fe1 S1 Fe1 97.14(5) 3_676 . ?
O1 C1 Fe1 178.2(6) . . ?
O2 C2 Fe1 177.3(6) . . ?
N1 C3 Fe1 174.8(5) . . ?
N2 C4 Fe1 173.8(5) . . ?
C6 C5 S1 113.3(4) . . ?
N3 P1 C7 111.7(2) . . ?
N3 P1 C19 108.6(2) . . ?
C7 P1 C19 109.1(2) . . ?
N3 P1 C13 113.8(2) . . ?
C7 P1 C13 107.7(2) . . ?
C19 P1 C13 105.7(2) . . ?
N3 P2 C31 110.1(2) . . ?
N3 P2 C37 115.2(2) . . ?
C31 P2 C37 107.1(2) . . ?
N3 P2 C25 110.1(2) . . ?
C31 P2 C25 106.9(2) . . ?
C37 P2 C25 107.1(2) . . ?
P2 N3 P1 136.3(3) . . ?
C8 C7 C12 119.3(5) . . ?
C8 C7 P1 119.8(4) . . ?
C12 C7 P1 120.9(4) . . ?
C9 C8 C7 120.4(5) . . ?
C10 C9 C8 120.3(5) . . ?
C9 C10 C11 119.8(5) . . ?
C12 C11 C10 120.1(5) . . ?
C11 C12 C7 120.1(5) . . ?
C18 C13 C14 118.6(5) . . ?
C18 C13 P1 118.5(4) . . ?
C14 C13 P1 122.6(4) . . ?
C15 C14 C13 120.0(5) . . ?
C14 C15 C16 120.7(5) . . ?
C15 C16 C17 120.1(5) . . ?
C18 C17 C16 118.9(5) . . ?
C17 C18 C13 121.6(6) . . ?
C24 C19 C20 118.3(5) . . ?
C24 C19 P1 120.7(4) . . ?
C20 C19 P1 121.0(4) . . ?
C21 C20 C19 121.4(5) . . ?
C22 C21 C20 119.4(5) . . ?
C21 C22 C23 120.2(5) . . ?
C22 C23 C24 120.2(5) . . ?
C23 C24 C19 120.4(5) . . ?
C30 C25 C26 120.4(5) . . ?
C30 C25 P2 120.2(4) . . ?
C26 C25 P2 119.3(4) . . ?
C25 C26 C27 119.6(5) . . ?
C28 C27 C26 118.7(6) . . ?
C29 C28 C27 121.5(5) . . ?
C30 C29 C28 119.1(6) . . ?
C29 C30 C25 120.6(6) . . ?
C36 C31 C32 118.9(5) . . ?
C36 C31 P2 121.8(4) . . ?
C32 C31 P2 119.2(4) . . ?
C33 C32 C31 119.7(5) . . ?
C32 C33 C34 120.3(6) . . ?
C35 C34 C33 119.7(6) . . ?
C34 C35 C36 121.1(6) . . ?
C35 C36 C31 120.2(6) . . ?
C38 C37 C42 118.9(5) . . ?
C38 C37 P2 120.7(4) . . ?
C42 C37 P2 120.2(4) . . ?
C39 C38 C37 119.8(5) . . ?
C40 C39 C38 120.5(6) . . ?
C41 C40 C39 120.6(6) . . ?
C40 C41 C42 120.0(6) . . ?
C41 C42 C37 120.2(5) . . ?
C43 O4 C46 106.1(14) . . ?
C43 C44 C45 108.0(14) . . ?
C46 C45 C44 92.5(15) . . ?
C44 C43 O4 94.8(13) . . ?
C45 C46 O4 91.3(16) . . ?

loop_
_geom_bond_atom_site_label_1
_geom_bond_atom_site_label_2
_geom_bond_distance
_geom_bond_site_symmetry_2
_geom_bond_publ_flag
Fe1 C1 1.762(7) . ?
Fe1 C2 1.777(6) . ?
Fe1 C3 1.924(6) . ?
Fe1 C4 1.926(6) . ?
Fe1 S1 2.3291(16) 3_676 ?
Fe1 S1 2.3462(15) . ?
S1 C5 1.825(5) . ?
S1 Fe1 2.3291(16) 3_676 ?
C1 O1 1.152(6) . ?
C2 O2 1.146(6) . ?
C3 N1 1.144(6) . ?
C4 N2 1.155(6) . ?
C5 C6 1.527(7) . ?
P1 N3 1.591(4) . ?
P1 C7 1.802(5) . ?
P1 C19 1.805(5) . ?
P1 C13 1.805(5) . ?
P2 N3 1.576(4) . ?
P2 C31 1.797(5) . ?
P2 C37 1.799(5) . ?
P2 C25 1.815(5) . ?
C7 C8 1.386(7) . ?
C7 C12 1.400(7) . ?
C8 C9 1.382(7) . ?
C9 C10 1.380(7) . ?
C10 C11 1.394(7) . ?
C11 C12 1.379(7) . ?
C13 C18 1.384(7) . ?
C13 C14 1.395(7) . ?
C14 C15 1.377(7) . ?
C15 C16 1.379(7) . ?
C16 C17 1.385(7) . ?
C17 C18 1.383(7) . ?
C19 C24 1.385(7) . ?
C19 C20 1.392(7) . ?
C20 C21 1.377(7) . ?
C21 C22 1.375(7) . ?
C22 C23 1.378(7) . ?
C23 C24 1.384(7) . ?
C25 C30 1.381(7) . ?
C25 C26 1.386(7) . ?
C26 C27 1.404(7) . ?
C27 C28 1.386(8) . ?
C28 C29 1.385(8) . ?
C29 C30 1.377(7) . ?
C31 C36 1.388(7) . ?
C31 C32 1.391(7) . ?
C32 C33 1.382(7) . ?
C33 C34 1.386(8) . ?
C34 C35 1.350(8) . ?
C35 C36 1.374(7) . ?
C37 C38 1.394(7) . ?
C37 C42 1.398(7) . ?
C38 C39 1.383(7) . ?
C39 C40 1.374(8) . ?
C40 C41 1.364(8) . ?
C41 C42 1.387(7) . ?
O4 C43 1.551(18) . ?
O4 C46 1.67(2) . ?
C44 C43 1.335(17) . ?
C44 C45 1.517(16) . ?
C45 C46 1.45(2) . ?
